data_4334747
loop_
_publ_author_name
'Bo Li'
'Samuel J. Kyran'
'Andrew D. Yeung'
'Ashfaq A. Bengali'
'Donald J. Darensbourg'

_publ_contact_author_address
;Department of Chemistry
Texas A&M University
College Station, TX 77843                        
;
_publ_contact_author_email djdarens@mail.chem.tamu.edu
_publ_contact_author_name 'Donald J. Darensbourg'
_publ_contact_author_phone 979-845-5417
_publ_section_title
;
 Acrylic Acid Derivatives of Group 8 Metal Carbonyls: A Structural and
 Kinetic Study
;
_journal_name_full 'Inorganic Chemistry'
_journal_page_first 5438
_journal_page_last 5447
_journal_paper_doi 10.1021/ic4003737
_journal_volume 52
_journal_year 2013
_chemical_formula_sum 'C8 H6 Fe O6'
_chemical_formula_weight 253.98
_chemical_name_systematic
; 
 ? 
;
_space_group_IT_number 14
_symmetry_cell_setting monoclinic
_symmetry_space_group_name_Hall '-P 2yn'
_symmetry_space_group_name_H-M 'P 1 21/n 1'
_atom_sites_solution_hydrogens geom
_atom_sites_solution_primary direct
_atom_sites_solution_secondary difmap
_audit_creation_method SHELXL-97
_cell_angle_alpha 90.00
_cell_angle_beta 94.268(3)
_cell_angle_gamma 90.00
_cell_formula_units_Z 4
_cell_length_a 6.3621(15)
_cell_length_b 5.9271(14)
_cell_length_c 26.265(6)
_cell_measurement_reflns_used 3511
_cell_measurement_temperature 110(2)
_cell_measurement_theta_max 28.26
_cell_measurement_theta_min 3.11
_cell_volume 987.7(4)
_computing_cell_refinement 'Bruker SMART'
_computing_data_collection 'Bruker SMART'
_computing_data_reduction 'Bruker SAINT'
_computing_molecular_graphics 'Bruker SHELXTL'
_computing_publication_material 'Bruker SHELXTL'
_computing_structure_refinement 'SHELXL-97 (Sheldrick, 1997)'
_computing_structure_solution 'SHELXS-97 (Sheldrick, 1990)'
_diffrn_ambient_temperature 110(2)
_diffrn_measured_fraction_theta_full 0.989
_diffrn_measured_fraction_theta_max 0.989
_diffrn_measurement_device_type 'CCD area detector'
_diffrn_measurement_method 'phi and omega scans'
_diffrn_radiation_monochromator graphite
_diffrn_radiation_source 'normal-focus sealed tube'
_diffrn_radiation_type MoK\a
_diffrn_radiation_wavelength 0.71073
_diffrn_reflns_av_R_equivalents 0.0406
_diffrn_reflns_av_sigmaI/netI 0.0342
_diffrn_reflns_limit_h_max 8
_diffrn_reflns_limit_h_min -8
_diffrn_reflns_limit_k_max 7
_diffrn_reflns_limit_k_min -7
_diffrn_reflns_limit_l_max 34
_diffrn_reflns_limit_l_min -34
_diffrn_reflns_number 10971
_diffrn_reflns_theta_full 28.29
_diffrn_reflns_theta_max 28.29
_diffrn_reflns_theta_min 3.11
_exptl_absorpt_coefficient_mu 1.531
_exptl_absorpt_correction_T_max 0.7493
_exptl_absorpt_correction_T_min 0.7493
_exptl_absorpt_correction_type multi-scan
_exptl_absorpt_process_details sadabs
_exptl_crystal_colour yellow
_exptl_crystal_density_diffrn 1.708
_exptl_crystal_description plate
_exptl_crystal_F_000 512
_exptl_crystal_size_max 0.20
_exptl_crystal_size_mid 0.20
_exptl_crystal_size_min 0.20
_refine_diff_density_max 0.460
_refine_diff_density_min -0.412
_refine_diff_density_rms 0.067
_refine_ls_extinction_method none
_refine_ls_goodness_of_fit_ref 1.032
_refine_ls_hydrogen_treatment mixed
_refine_ls_matrix_type full
_refine_ls_number_parameters 141
_refine_ls_number_reflns 2432
_refine_ls_number_restraints 0
_refine_ls_restrained_S_all 1.032
_refine_ls_R_factor_all 0.0435
_refine_ls_R_factor_gt 0.0311
_refine_ls_shift/su_max 0.001
_refine_ls_shift/su_mean 0.000
_refine_ls_structure_factor_coef Fsqd
_refine_ls_weighting_details 'calc w=1/[\s^2^(Fo^2^)+(0.0230P)^2^+0.6853P] where P=(Fo^2^+2Fc^2^)/3'
_refine_ls_weighting_scheme calc
_refine_ls_wR_factor_gt 0.0623
_refine_ls_wR_factor_ref 0.0661
_reflns_number_gt 1998
_reflns_number_total 2432
_reflns_threshold_expression >2sigma(I)
_cod_data_source_file ic4003737_si_002_5.cif
_cod_data_source_block Fe(CO)4MA
_cod_database_code 4334747

loop_
_symmetry_equiv_pos_as_xyz
'x, y, z'
'-x+1/2, y+1/2, -z+1/2'
'-x, -y, -z'
'x-1/2, -y-1/2, z-1/2'

loop_
_atom_site_label
_atom_site_type_symbol
_atom_site_fract_x
_atom_site_fract_y
_atom_site_fract_z
_atom_site_U_iso_or_equiv
_atom_site_adp_type
_atom_site_occupancy
_atom_site_symmetry_multiplicity
_atom_site_calc_flag
_atom_site_refinement_flags
Fe1 Fe -0.04436(4) 0.70818(5) 0.155689(10) 0.01781(9) Uani 1 1 d .
O3 O -0.4478(2) 0.4688(3) 0.16187(6) 0.0318(4) Uani 1 1 d .
O1 O 0.1747(2) 0.3818(3) 0.22580(6) 0.0340(4) Uani 1 1 d .
O2 O 0.3512(2) 0.9678(3) 0.15110(6) 0.0300(3) Uani 1 1 d .
C2 C 0.2007(3) 0.8650(3) 0.15104(7) 0.0216(4) Uani 1 1 d .
C1 C 0.0900(3) 0.5054(4) 0.19814(8) 0.0231(4) Uani 1 1 d .
C3 C -0.2928(3) 0.5609(3) 0.15946(8) 0.0223(4) Uani 1 1 d .
O4 O -0.2065(2) 1.0677(3) 0.21891(6) 0.0342(4) Uani 1 1 d .
C6 C -0.1296(3) 0.8037(4) 0.07994(8) 0.0274(5) Uani 1 1 d .
H6A H -0.0483 0.9226 0.0692 0.033 Uiso 1 1 calc R
H6B H -0.2638 0.8312 0.0903 0.033 Uiso 1 1 calc R
C5 C -0.0496(3) 0.5826(4) 0.08050(8) 0.0232(4) Uani 1 1 d .
C4 C -0.1416(3) 0.9304(4) 0.19407(8) 0.0248(4) Uani 1 1 d .
O5 O 0.3003(2) 0.6644(2) 0.05685(6) 0.0286(3) Uani 1 1 d .
C8 C 0.3860(3) 0.2310(4) 0.04280(8) 0.0283(5) Uani 1 1 d .
H8A H 0.4193 0.3119 0.0128 0.042 Uiso 1 1 calc R
H8B H 0.3794 0.0724 0.0355 0.042 Uiso 1 1 calc R
H8C H 0.4931 0.2587 0.0698 0.042 Uiso 1 1 calc R
C7 C 0.1630(3) 0.5300(3) 0.06436(7) 0.0220(4) Uani 1 1 d .
H5 H -0.143(3) 0.460(4) 0.0763(8) 0.023(6) Uiso 1 1 d .
O6 O 0.1849(2) 0.3063(2) 0.05837(6) 0.0262(3) Uani 1 1 d .

loop_
_atom_site_aniso_label
_atom_site_aniso_U_11
_atom_site_aniso_U_22
_atom_site_aniso_U_33
_atom_site_aniso_U_23
_atom_site_aniso_U_13
_atom_site_aniso_U_12
Fe1 0.01463(13) 0.02050(15) 0.01840(14) -0.00037(12) 0.00194(10) -0.00103(11)
O3 0.0191(7) 0.0384(9) 0.0382(9) 0.0011(7) 0.0038(6) -0.0074(7)
O1 0.0286(8) 0.0347(9) 0.0381(9) 0.0121(8) -0.0025(7) 0.0004(7)
O2 0.0250(8) 0.0316(9) 0.0336(9) -0.0006(7) 0.0038(6) -0.0101(7)
C2 0.0236(10) 0.0237(10) 0.0177(10) 0.0004(8) 0.0023(8) 0.0039(8)
C1 0.0177(9) 0.0268(11) 0.0253(11) -0.0020(9) 0.0046(8) -0.0049(8)
C3 0.0223(10) 0.0248(11) 0.0198(10) 0.0003(8) 0.0014(8) 0.0052(8)
O4 0.0353(9) 0.0301(9) 0.0385(9) -0.0089(7) 0.0124(7) 0.0014(7)
C6 0.0253(10) 0.0380(13) 0.0187(10) 0.0036(9) 0.0019(8) 0.0032(10)
C5 0.0206(9) 0.0290(12) 0.0202(10) -0.0032(9) 0.0024(8) -0.0039(9)
C4 0.0204(10) 0.0274(11) 0.0267(11) 0.0025(9) 0.0021(8) -0.0032(9)
O5 0.0292(8) 0.0239(8) 0.0344(9) -0.0019(6) 0.0132(7) -0.0053(6)
C8 0.0295(11) 0.0267(12) 0.0299(11) -0.0043(9) 0.0094(9) 0.0012(9)
C7 0.0241(10) 0.0255(11) 0.0165(10) -0.0008(8) 0.0031(8) -0.0032(8)
O6 0.0266(7) 0.0218(8) 0.0315(8) -0.0042(6) 0.0106(6) -0.0041(6)

loop_
_atom_type_symbol
_atom_type_description
_atom_type_scat_dispersion_real
_atom_type_scat_dispersion_imag
_atom_type_scat_source
C C 0.0033 0.0016 'International Tables Vol C Tables 4.2.6.8 and 6.1.1.4'
H H 0.0000 0.0000 'International Tables Vol C Tables 4.2.6.8 and 6.1.1.4'
O O 0.0106 0.0060 'International Tables Vol C Tables 4.2.6.8 and 6.1.1.4'
Fe Fe 0.3463 0.8444 'International Tables Vol C Tables 4.2.6.8 and 6.1.1.4'

loop_
_geom_angle_atom_site_label_1
_geom_angle_atom_site_label_2
_geom_angle_atom_site_label_3
_geom_angle
C4 Fe1 C1 107.92(10)
C4 Fe1 C3 89.10(9)
C1 Fe1 C3 91.15(9)
C4 Fe1 C2 89.76(9)
C1 Fe1 C2 90.73(9)
C3 Fe1 C2 178.02(9)
C4 Fe1 C6 104.98(9)
C1 Fe1 C6 147.06(9)
C3 Fe1 C6 90.97(9)
C2 Fe1 C6 87.77(9)
C4 Fe1 C5 143.36(9)
C1 Fe1 C5 108.45(9)
C3 Fe1 C5 85.89(8)
C2 Fe1 C5 94.07(8)
C6 Fe1 C5 39.02(8)
O2 C2 Fe1 175.71(18)
O1 C1 Fe1 178.28(19)
O3 C3 Fe1 179.9(2)
C5 C6 Fe1 70.79(12)
C5 C6 H6A 120.0
Fe1 C6 H6A 112.4
C5 C6 H6B 120.0
Fe1 C6 H6B 87.0
H6A C6 H6B 120.0
C6 C5 C7 122.11(19)
C6 C5 Fe1 70.19(12)
C7 C5 Fe1 113.06(14)
C6 C5 H5 119.4(13)
C7 C5 H5 112.9(13)
Fe1 C5 H5 110.4(13)
O4 C4 Fe1 178.36(19)
O6 C8 H8A 109.5
O6 C8 H8B 109.5
H8A C8 H8B 109.5
O6 C8 H8C 109.5
H8A C8 H8C 109.5
H8B C8 H8C 109.5
O5 C7 O6 123.29(18)
O5 C7 C5 126.4(2)
O6 C7 C5 110.26(17)
C7 O6 C8 116.10(16)

loop_
_geom_bond_atom_site_label_1
_geom_bond_atom_site_label_2
_geom_bond_distance
Fe1 C4 1.796(2)
Fe1 C1 1.810(2)
Fe1 C3 1.815(2)
Fe1 C2 1.827(2)
Fe1 C6 2.101(2)
Fe1 C5 2.108(2)
O3 C3 1.133(2)
O1 C1 1.139(2)
O2 C2 1.134(2)
O4 C4 1.140(2)
C6 C5 1.406(3)
C6 H6A 0.9300
C6 H6B 0.9300
C5 C7 1.481(3)
C5 H5 0.94(2)
O5 C7 1.209(2)
C8 O6 1.442(2)
C8 H8A 0.9600
C8 H8B 0.9600
C8 H8C 0.9600
C7 O6 1.344(2)

loop_
_geom_torsion_atom_site_label_1
_geom_torsion_atom_site_label_2
_geom_torsion_atom_site_label_3
_geom_torsion_atom_site_label_4
_geom_torsion
C4 Fe1 C2 O2 31(2)
C1 Fe1 C2 O2 -77(2)
C3 Fe1 C2 O2 86(4)
C6 Fe1 C2 O2 136(2)
C5 Fe1 C2 O2 174(2)
C4 Fe1 C1 O1 -17(6)
C3 Fe1 C1 O1 -106(6)
C2 Fe1 C1 O1 73(6)
C6 Fe1 C1 O1 160(6)
C5 Fe1 C1 O1 168(6)
C4 Fe1 C3 O3 -90(100)
C1 Fe1 C3 O3 18(100)
C2 Fe1 C3 O3 -144(100)
C6 Fe1 C3 O3 166(100)
C5 Fe1 C3 O3 127(100)
C4 Fe1 C6 C5 -171.58(12)
C1 Fe1 C6 C5 11.4(2)
C3 Fe1 C6 C5 -82.26(13)
C2 Fe1 C6 C5 99.26(13)
Fe1 C6 C5 C7 -105.40(19)
C4 Fe1 C5 C6 13.7(2)
C1 Fe1 C5 C6 -173.52(12)
C3 Fe1 C5 C6 96.64(13)
C2 Fe1 C5 C6 -81.38(13)
C4 Fe1 C5 C7 131.14(16)
C1 Fe1 C5 C7 -56.08(17)
C3 Fe1 C5 C7 -145.93(16)
C2 Fe1 C5 C7 36.05(16)
C6 Fe1 C5 C7 117.4(2)
C1 Fe1 C4 O4 -65(7)
C3 Fe1 C4 O4 26(7)
C2 Fe1 C4 O4 -156(7)
C6 Fe1 C4 O4 116(7)
C5 Fe1 C4 O4 108(7)
C6 C5 C7 O5 12.1(3)
Fe1 C5 C7 O5 -68.3(2)
C6 C5 C7 O6 -167.34(18)
Fe1 C5 C7 O6 112.31(16)
O5 C7 O6 C8 0.8(3)
C5 C7 O6 C8 -179.79(16)
